data_7150357
loop_
_publ_author_name
'Takasawa, Ryoichi'
'Yoshikawa, Isao'
'Araki, Koji'

_publ_section_title
;
 Use of an adjustable soft segment as an effective molecular design for
 crystal engineering of hydrogen-bonded tape motifs.
;
_journal_issue 8
_journal_name_full 'Organic &amp; biomolecular chemistry'
_journal_page_first 1125
_journal_page_last 1132
_journal_paper_doi 10.1039/b315769e
_journal_volume 2
_journal_year 2004
_chemical_formula_moiety 'C22 H41 N5 O3 Si2'
_chemical_formula_sum 'C22 H41 N5 O3 Si2'
_chemical_formula_weight 479.78
_chemical_name_common 3',5'-O-bis(tert-butyldimethylsiyl)-2'-deoxy-adenosine
_chemical_name_systematic
;
3',5'-O-bis(tert-butyldimethylsiyl)-2'-deoxy-adenosine
;
_space_group_IT_number 19
_symmetry_cell_setting orthorhombic
_symmetry_space_group_name_Hall 'P 2ac 2ab'
_symmetry_space_group_name_H-M 'P 21 21 21'
_atom_sites_solution_hydrogens geom
_atom_sites_solution_primary direct
_atom_sites_solution_secondary difmap
_audit_creation_method SHELXL-97
_cell_angle_alpha 90.00
_cell_angle_beta 90.00
_cell_angle_gamma 90.00
_cell_formula_units_Z 4
_cell_length_a 7.50000(10)
_cell_length_b 8.32900(10)
_cell_length_c 43.3190(4)
_cell_measurement_reflns_used 24965
_cell_measurement_temperature 100(2)
_cell_measurement_theta_max 73.32
_cell_measurement_theta_min 4.08
_cell_volume 2706.03(5)
_computing_cell_refinement 'HKL Scalepack'
_computing_data_collection 'MacScience Xpress'
_computing_data_reduction 'Denzo and HKL Scalepack'
_computing_molecular_graphics maXus
_computing_structure_refinement 'SHELXL-97 (Sheldrick, 1997)'
_computing_structure_solution 'SHELXS-97 (Sheldrick, 1990)'
_diffrn_ambient_temperature 100(2)
_diffrn_measured_fraction_theta_full 0.832
_diffrn_measured_fraction_theta_max 0.832
_diffrn_measurement_device_type 'MacScience DIPLabo'
_diffrn_measurement_method IP
_diffrn_radiation_monochromator graphite
_diffrn_radiation_source 'fine-focus sealed tube'
_diffrn_radiation_type CuK\a
_diffrn_radiation_wavelength 1.54180
_diffrn_reflns_av_R_equivalents 0.035
_diffrn_reflns_av_sigmaI/netI 0.0157
_diffrn_reflns_limit_h_max 8
_diffrn_reflns_limit_h_min -8
_diffrn_reflns_limit_k_max 10
_diffrn_reflns_limit_k_min -10
_diffrn_reflns_limit_l_max 53
_diffrn_reflns_limit_l_min -53
_diffrn_reflns_number 24965
_diffrn_reflns_theta_full 73.32
_diffrn_reflns_theta_max 73.32
_diffrn_reflns_theta_min 4.08
_exptl_absorpt_coefficient_mu 1.480
_exptl_absorpt_correction_T_max 0.8609
_exptl_absorpt_correction_T_min 0.6823
_exptl_absorpt_correction_type integration
_exptl_crystal_colour colorless
_exptl_crystal_density_diffrn 1.178
_exptl_crystal_density_method 'not measured'
_exptl_crystal_description plate
_exptl_crystal_F_000 1040
_exptl_crystal_size_max 0.39
_exptl_crystal_size_mid 0.18
_exptl_crystal_size_min 0.11
_refine_diff_density_max 0.310
_refine_diff_density_min -0.388
_refine_diff_density_rms 0.076
_refine_ls_abs_structure_details 'Flack H D (1983), Acta Cryst. A39, 876-881'
_refine_ls_abs_structure_Flack 0.17(3)
_refine_ls_extinction_method none
_refine_ls_goodness_of_fit_ref 1.108
_refine_ls_hydrogen_treatment mixed
_refine_ls_matrix_type full
_refine_ls_number_parameters 300
_refine_ls_number_reflns 4159
_refine_ls_number_restraints 0
_refine_ls_restrained_S_all 1.108
_refine_ls_R_factor_all 0.0422
_refine_ls_R_factor_gt 0.0416
_refine_ls_shift/su_max 0.000
_refine_ls_shift/su_mean 0.000
_refine_ls_structure_factor_coef Fsqd
_refine_ls_weighting_details 'calc w=1/[\s^2^(Fo^2^)+(0.0707P)^2^+2.0518P] where P=(Fo^2^+2Fc^2^)/3'
_refine_ls_weighting_scheme calc
_refine_ls_wR_factor_gt 0.1226
_refine_ls_wR_factor_ref 0.1256
_reflns_number_gt 4138
_reflns_number_total 4159
_reflns_threshold_expression >2sigma(I)
_cod_data_source_file b315769e.txt
_cod_data_source_block 6
_cod_original_sg_symbol_H-M p212121
_cod_database_code 7150357

loop_
_symmetry_equiv_pos_as_xyz
'x, y, z'
'-x+1/2, -y, z+1/2'
'x+1/2, -y+1/2, -z'
'-x, y+1/2, -z+1/2'

loop_
_atom_site_label
_atom_site_type_symbol
_atom_site_fract_x
_atom_site_fract_y
_atom_site_fract_z
_atom_site_U_iso_or_equiv
_atom_site_adp_type
_atom_site_occupancy
_atom_site_symmetry_multiplicity
_atom_site_calc_flag
_atom_site_refinement_flags
_atom_site_disorder_assembly
_atom_site_disorder_group
N1 N 0.7816(4) 0.4518(3) 0.24238(5) 0.0244(5) Uani 1 1 d . . .
C2 C 0.6200(4) 0.4797(4) 0.23033(5) 0.0258(6) Uani 1 1 d . . .
H2 H 0.5776 0.5863 0.2329 0.031 Uiso 1 1 calc R . .
N3 N 0.5095(4) 0.3822(3) 0.21535(5) 0.0243(5) Uani 1 1 d . . .
C4 C 0.5821(4) 0.2345(4) 0.21257(5) 0.0233(6) Uani 1 1 d . . .
C5 C 0.7473(4) 0.1867(4) 0.22366(5) 0.0230(6) Uani 1 1 d . . .
C6 C 0.8501(4) 0.3016(3) 0.23945(5) 0.0215(6) Uani 1 1 d . . .
N6 N 1.0109(4) 0.2712(3) 0.25149(5) 0.0262(6) Uani 1 1 d . . .
H6A H 1.0699 0.3478 0.2611 0.031 Uiso 1 1 calc R . .
H6B H 1.0576 0.1747 0.2498 0.031 Uiso 1 1 calc R . .
N7 N 0.7797(4) 0.0260(3) 0.21688(5) 0.0266(6) Uani 1 1 d . . .
C8 C 0.6345(5) -0.0191(4) 0.20222(6) 0.0279(7) Uani 1 1 d . . .
H8 H 0.6177 -0.1251 0.1947 0.033 Uiso 1 1 calc R . .
N9 N 0.5098(3) 0.0993(3) 0.19870(5) 0.0237(5) Uani 1 1 d . . .
C10 C 0.3372(4) 0.0671(4) 0.18348(5) 0.0239(6) Uani 1 1 d . . .
H10 H 0.2759 -0.0224 0.1946 0.029 Uiso 1 1 calc R . .
C11 C 0.2132(4) 0.2085(4) 0.18186(5) 0.0221(6) Uani 1 1 d . . .
H11A H 0.2277 0.2797 0.2000 0.026 Uiso 1 1 calc R . .
H11B H 0.0872 0.1737 0.1804 0.026 Uiso 1 1 calc R . .
C12 C 0.2740(4) 0.2905(4) 0.15231(5) 0.0211(6) Uani 1 1 d . . .
H12 H 0.3788 0.3611 0.1567 0.025 Uiso 1 1 calc R . .
O13 O 0.1366(3) 0.3812(2) 0.13787(4) 0.0246(4) Uani 1 1 d . . .
C14 C 0.3310(4) 0.1502(3) 0.13188(5) 0.0220(6) Uani 1 1 d . . .
H14 H 0.2290 0.1193 0.1183 0.026 Uiso 1 1 calc R . .
O15 O 0.3693(3) 0.0189(2) 0.15256(4) 0.0264(5) Uani 1 1 d . . .
C16 C 0.4891(5) 0.1899(4) 0.11207(6) 0.0292(7) Uani 1 1 d . . .
H16A H 0.4723 0.2974 0.1028 0.035 Uiso 1 1 calc R . .
H16B H 0.5976 0.1935 0.1251 0.035 Uiso 1 1 calc R . .
O17 O 0.5127(3) 0.0754(3) 0.08836(4) 0.0309(5) Uani 1 1 d . . .
Si18 Si 0.13103(11) 0.58002(10) 0.139763(15) 0.02333(19) Uani 1 1 d . . .
C19 C 0.1970(5) 0.6450(4) 0.17939(7) 0.0367(8) Uani 1 1 d . . .
H19A H 0.1519 0.5676 0.1945 0.055 Uiso 1 1 calc R . .
H19B H 0.1464 0.7512 0.1837 0.055 Uiso 1 1 calc R . .
H19C H 0.3273 0.6503 0.1808 0.055 Uiso 1 1 calc R . .
C20 C 0.2849(5) 0.6624(4) 0.11026(7) 0.0346(8) Uani 1 1 d . . .
H20A H 0.4060 0.6231 0.1142 0.052 Uiso 1 1 calc R . .
H20B H 0.2839 0.7799 0.1113 0.052 Uiso 1 1 calc R . .
H20C H 0.2463 0.6278 0.0897 0.052 Uiso 1 1 calc R . .
C21 C -0.1066(5) 0.6354(4) 0.13129(6) 0.0282(7) Uani 1 1 d . . .
C22 C -0.2279(5) 0.5697(5) 0.15710(7) 0.0392(8) Uani 1 1 d . . .
H22A H -0.1924 0.6166 0.1769 0.059 Uiso 1 1 calc R . .
H22B H -0.2164 0.4526 0.1581 0.059 Uiso 1 1 calc R . .
H22C H -0.3521 0.5982 0.1527 0.059 Uiso 1 1 calc R . .
C23 C -0.1261(6) 0.8176(4) 0.12935(8) 0.0418(9) Uani 1 1 d . . .
H23A H -0.0548 0.8582 0.1121 0.063 Uiso 1 1 calc R . .
H23B H -0.0843 0.8662 0.1486 0.063 Uiso 1 1 calc R . .
H23C H -0.2517 0.8452 0.1261 0.063 Uiso 1 1 calc R . .
C24 C -0.1644(5) 0.5600(5) 0.10055(7) 0.0380(8) Uani 1 1 d . . .
H24A H -0.2883 0.5894 0.0962 0.057 Uiso 1 1 calc R . .
H24B H -0.1544 0.4429 0.1019 0.057 Uiso 1 1 calc R . .
H24C H -0.0873 0.5994 0.0839 0.057 Uiso 1 1 calc R . .
Si25 Si 0.59179(12) 0.11503(10) 0.053676(15) 0.0262(2) Uani 1 1 d . . .
C26 C 0.5205(6) 0.3189(4) 0.04149(7) 0.0443(10) Uani 1 1 d . . .
H26A H 0.3904 0.3272 0.0429 0.066 Uiso 1 1 calc R . .
H26B H 0.5578 0.3378 0.0201 0.066 Uiso 1 1 calc R . .
H26C H 0.5756 0.3992 0.0550 0.066 Uiso 1 1 calc R . .
C27 C 0.8393(5) 0.1030(6) 0.05392(8) 0.0470(9) Uani 1 1 d . . .
H27A H 0.8870 0.1787 0.0692 0.070 Uiso 1 1 calc R . .
H27B H 0.8852 0.1304 0.0334 0.070 Uiso 1 1 calc R . .
H27C H 0.8762 -0.0063 0.0593 0.070 Uiso 1 1 calc R . .
C28 C 0.4915(5) -0.0452(4) 0.02804(6) 0.0300(7) Uani 1 1 d . . .
C29 C 0.5527(6) -0.2106(4) 0.03866(7) 0.0381(9) Uani 1 1 d . . .
H29A H 0.5224 -0.2251 0.0605 0.057 Uiso 1 1 calc R . .
H29B H 0.6821 -0.2198 0.0360 0.057 Uiso 1 1 calc R . .
H29C H 0.4930 -0.2933 0.0263 0.057 Uiso 1 1 calc R . .
C30 C 0.2877(5) -0.0347(5) 0.03064(8) 0.0472(10) Uani 1 1 d . . .
H30A H 0.2332 -0.1182 0.0178 0.071 Uiso 1 1 calc R . .
H30B H 0.2477 0.0711 0.0236 0.071 Uiso 1 1 calc R . .
H30C H 0.2521 -0.0503 0.0522 0.071 Uiso 1 1 calc R . .
C31 C 0.5477(6) -0.0191(5) -0.00563(6) 0.0476(11) Uani 1 1 d . . .
H31A H 0.6781 -0.0172 -0.0070 0.071 Uiso 1 1 calc R . .
H31B H 0.4997 0.0834 -0.0130 0.071 Uiso 1 1 calc R . .
H31C H 0.5012 -0.1067 -0.0184 0.071 Uiso 1 1 calc R . .

loop_
_atom_site_aniso_label
_atom_site_aniso_U_11
_atom_site_aniso_U_22
_atom_site_aniso_U_33
_atom_site_aniso_U_23
_atom_site_aniso_U_13
_atom_site_aniso_U_12
N1 0.0303(15) 0.0247(13) 0.0183(9) -0.0014(8) -0.0016(9) -0.0017(11)
C2 0.0286(18) 0.0293(15) 0.0195(11) -0.0030(9) -0.0018(10) 0.0032(15)
N3 0.0298(15) 0.0236(13) 0.0197(9) -0.0012(8) -0.0020(9) 0.0023(12)
C4 0.0293(17) 0.0271(15) 0.0134(10) -0.0014(9) -0.0001(10) 0.0012(13)
C5 0.0264(18) 0.0266(15) 0.0159(10) 0.0006(10) -0.0003(10) -0.0020(13)
C6 0.0232(16) 0.0280(14) 0.0132(10) 0.0008(9) 0.0003(9) -0.0006(13)
N6 0.0301(16) 0.0280(14) 0.0204(10) -0.0020(8) -0.0038(9) -0.0008(12)
N7 0.0315(16) 0.0238(13) 0.0243(10) -0.0019(9) -0.0054(10) 0.0006(12)
C8 0.036(2) 0.0236(15) 0.0244(12) -0.0022(10) -0.0023(12) 0.0031(14)
N9 0.0247(15) 0.0272(13) 0.0190(9) 0.0000(9) -0.0030(8) 0.0024(12)
C10 0.0263(17) 0.0282(16) 0.0171(11) 0.0001(10) -0.0033(9) -0.0065(13)
C11 0.0193(15) 0.0310(16) 0.0159(10) -0.0006(10) 0.0022(10) -0.0016(13)
C12 0.0208(16) 0.0250(15) 0.0175(10) -0.0010(10) -0.0004(10) -0.0045(13)
O13 0.0242(11) 0.0249(11) 0.0249(9) -0.0028(7) -0.0055(8) 0.0040(9)
C14 0.0279(18) 0.0236(15) 0.0147(10) 0.0007(9) -0.0031(9) 0.0038(12)
O15 0.0387(14) 0.0243(11) 0.0161(8) -0.0007(7) -0.0027(8) 0.0007(10)
C16 0.032(2) 0.0318(17) 0.0234(12) -0.0034(11) 0.0051(11) -0.0027(15)
O17 0.0431(15) 0.0278(11) 0.0217(8) -0.0026(8) 0.0069(8) 0.0026(11)
Si18 0.0240(4) 0.0257(4) 0.0203(3) -0.0018(3) -0.0006(3) 0.0007(4)
C19 0.045(2) 0.0325(18) 0.0330(14) -0.0076(12) -0.0065(14) 0.0033(17)
C20 0.032(2) 0.0351(18) 0.0366(15) 0.0029(12) 0.0093(13) -0.0030(16)
C21 0.0270(19) 0.0325(16) 0.0251(12) 0.0022(10) 0.0005(11) 0.0003(15)
C22 0.031(2) 0.052(2) 0.0344(15) 0.0041(14) 0.0040(13) 0.0030(18)
C23 0.039(2) 0.039(2) 0.0476(17) 0.0063(14) -0.0010(15) 0.0136(19)
C24 0.0239(18) 0.058(2) 0.0322(14) -0.0027(14) -0.0078(11) 0.0105(17)
Si25 0.0298(5) 0.0309(4) 0.0181(3) 0.0015(3) 0.0029(3) 0.0031(4)
C26 0.066(3) 0.039(2) 0.0280(14) 0.0041(13) -0.0027(15) 0.001(2)
C27 0.029(2) 0.071(3) 0.0412(17) 0.0010(17) 0.0062(14) -0.001(2)
C28 0.034(2) 0.0331(18) 0.0227(13) -0.0034(11) 0.0020(11) 0.0015(15)
C29 0.052(3) 0.0304(18) 0.0319(14) 0.0010(12) 0.0103(14) 0.0053(17)
C30 0.037(2) 0.056(3) 0.0491(18) -0.0124(17) -0.0088(15) -0.002(2)
C31 0.079(3) 0.043(2) 0.0205(14) -0.0028(13) 0.0036(15) -0.003(2)

loop_
_atom_type_symbol
_atom_type_description
_atom_type_scat_dispersion_real
_atom_type_scat_dispersion_imag
_atom_type_scat_source
C C 0.0181 0.0091 'International Tables Vol C Tables 4.2.6.8 and 6.1.1.4'
H H 0.0000 0.0000 'International Tables Vol C Tables 4.2.6.8 and 6.1.1.4'
N N 0.0311 0.0180 'International Tables Vol C Tables 4.2.6.8 and 6.1.1.4'
O O 0.0492 0.0322 'International Tables Vol C Tables 4.2.6.8 and 6.1.1.4'
Si Si 0.2541 0.3302 'International Tables Vol C Tables 4.2.6.8 and 6.1.1.4'

loop_
_geom_angle_atom_site_label_1
_geom_angle_atom_site_label_2
_geom_angle_atom_site_label_3
_geom_angle
_geom_angle_site_symmetry_1
_geom_angle_site_symmetry_3
_geom_angle_publ_flag
C2 N1 C6 117.7(3) . . ?
N3 C2 N1 130.4(3) . . ?
C2 N3 C4 110.4(3) . . ?
N3 C4 N9 128.4(3) . . ?
N3 C4 C5 126.2(3) . . ?
N9 C4 C5 105.5(3) . . ?
C4 C5 N7 111.0(3) . . ?
C4 C5 C6 117.6(3) . . ?
N7 C5 C6 131.4(3) . . ?
N6 C6 N1 118.6(3) . . ?
N6 C6 C5 123.7(3) . . ?
N1 C6 C5 117.7(3) . . ?
C8 N7 C5 103.4(3) . . ?
N7 C8 N9 114.5(3) . . ?
C8 N9 C4 105.6(2) . . ?
C8 N9 C10 121.2(3) . . ?
C4 N9 C10 133.1(3) . . ?
O15 C10 N9 108.9(2) . . ?
O15 C10 C11 106.4(2) . . ?
N9 C10 C11 114.9(2) . . ?
C10 C11 C12 101.9(2) . . ?
O13 C12 C11 113.0(2) . . ?
O13 C12 C14 110.8(2) . . ?
C11 C12 C14 103.2(2) . . ?
C12 O13 Si18 121.79(17) . . ?
O15 C14 C16 111.4(2) . . ?
O15 C14 C12 106.02(19) . . ?
C16 C14 C12 112.6(2) . . ?
C10 O15 C14 109.8(2) . . ?
O17 C16 C14 111.5(3) . . ?
C16 O17 Si25 124.9(2) . . ?
O13 Si18 C20 108.65(14) . . ?
O13 Si18 C19 109.17(13) . . ?
C20 Si18 C19 111.20(17) . . ?
O13 Si18 C21 105.05(13) . . ?
C20 Si18 C21 111.43(15) . . ?
C19 Si18 C21 111.12(15) . . ?
C23 C21 C24 109.4(3) . . ?
C23 C21 C22 109.6(3) . . ?
C24 C21 C22 108.5(3) . . ?
C23 C21 Si18 110.2(3) . . ?
C24 C21 Si18 109.7(2) . . ?
C22 C21 Si18 109.4(2) . . ?
O17 Si25 C26 109.79(14) . . ?
O17 Si25 C27 110.08(15) . . ?
C26 Si25 C27 109.8(2) . . ?
O17 Si25 C28 104.51(13) . . ?
C26 Si25 C28 111.33(16) . . ?
C27 Si25 C28 111.25(17) . . ?
C29 C28 C31 109.5(3) . . ?
C29 C28 C30 109.2(3) . . ?
C31 C28 C30 109.6(3) . . ?
C29 C28 Si25 109.9(2) . . ?
C31 C28 Si25 110.4(2) . . ?
C30 C28 Si25 108.2(2) . . ?

loop_
_geom_bond_atom_site_label_1
_geom_bond_atom_site_label_2
_geom_bond_distance
_geom_bond_site_symmetry_2
_geom_bond_publ_flag
N1 C2 1.340(4) . ?
N1 C6 1.358(4) . ?
C2 N3 1.329(4) . ?
N3 C4 1.351(4) . ?
C4 N9 1.387(4) . ?
C4 C5 1.387(4) . ?
C5 N7 1.392(4) . ?
C5 C6 1.406(4) . ?
C6 N6 1.338(4) . ?
N7 C8 1.315(4) . ?
C8 N9 1.368(4) . ?
N9 C10 1.477(4) . ?
C10 O15 1.419(3) . ?
C10 C11 1.502(4) . ?
C11 C12 1.521(3) . ?
C12 O13 1.422(3) . ?
C12 C14 1.527(4) . ?
O13 Si18 1.659(2) . ?
C14 O15 1.442(3) . ?
C14 C16 1.501(4) . ?
C16 O17 1.412(3) . ?
O17 Si25 1.6489(19) . ?
Si18 C20 1.854(3) . ?
Si18 C19 1.867(3) . ?
Si18 C21 1.877(3) . ?
C21 C23 1.527(4) . ?
C21 C24 1.535(4) . ?
C21 C22 1.542(4) . ?
Si25 C26 1.856(4) . ?
Si25 C27 1.859(4) . ?
Si25 C28 1.893(3) . ?
C28 C29 1.523(5) . ?
C28 C31 1.534(4) . ?
C28 C30 1.535(5) . ?

loop_
_cod_related_entry_id
_cod_related_entry_database
_cod_related_entry_code
1 ChemSpider 8522626
